data_1534303
loop_
_publ_author_name
'Boudreau, R.A.'
'Haendler, H.M.'

_publ_section_title
;
 The isostructural gamma-sulfur phase of selenium-sulfur, Sen S8-n
;
_journal_name_full 'Journal of Solid State Chemistry'
_journal_page_first 289
_journal_page_last 296
_journal_volume 36
_journal_year 1981
_chemical_formula_sum 'S4.35 Se3.55'
_chemical_name_systematic 'Se3.7 S4.3'
_space_group_IT_number 13
_symmetry_space_group_name_Hall '-P 2yc'
_symmetry_space_group_name_H-M 'P 1 2/c 1'
_cell_angle_alpha 90
_cell_angle_beta 124.5
_cell_angle_gamma 90
_cell_formula_units_Z 4
_cell_length_a 8.4
_cell_length_b 13.26
_cell_length_c 9.37
_cell_volume 860.114
_citation_journal_id_ASTM JSSCBI
_cod_data_source_file Boudreau_JSSCBI_1981_1404.cif
_cod_data_source_block S4.35Se3.55
_cod_original_cell_volume 860.1141
_cod_database_code 1534303

loop_
_symmetry_equiv_pos_as_xyz
x,y,z
-x,y,-z+1/2
-x,-y,-z
x,-y,z-1/2

loop_
_atom_site_label
_atom_site_type_symbol
_atom_site_fract_x
_atom_site_fract_y
_atom_site_fract_z
_atom_site_occupancy
_atom_site_U_iso_or_equiv
S3 S 0.7512 0.4444 0.5427 0.42 0.0
Se7 Se 0.3167 0.8958 0.3538 0.42 0.0
S4 S 0.5844 0.6781 0.3868 0.84 0.0
Se5 Se 0.0807 0.7962 0.1941 0.48 0.0
Se4 Se 0.5844 0.6781 0.3868 0.16 0.0
Se3 Se 0.7512 0.4444 0.5427 0.58 0.0
Se2 Se 0.8139 0.5819 0.4722 0.16 0.0
Se8 Se 0.1496 0.1328 0.3322 0.41 0.0
Se6 Se 0.2449 1.0372 0.2125 0.48 0.0
S8 S 0.1497 1.1328 0.3322 0.49 0.0
Se1 Se 0.6561 0.3406 0.3269 0.86 0.0
S6 S 0.2449 1.0372 0.2125 0.52 0.0
S2 S 0.8139 0.5819 0.4722 0.84 0.0
S5 S 0.0807 0.7962 0.1941 0.52 0.0
S7 S 0.3167 0.8958 0.3538 0.58 0.0
S1 S 0.6561 0.3406 0.3269 0.14 0.0
